data_7711033
loop_
_publ_author_name
'Ismaeel, Nadia'
'Zhuo, Zhixing'
'Imran, Sajid'
'Yuan, Dan'
'Yao, Yingming'

_publ_section_title
;
 Synthesis and characterization of rare earth/lithium complexes stabilized
 by ethylenediamine-bridged bis(phenolate) ligands and their activity in
 catalyzing amidation reactions
;
_journal_name_full 'Dalton Transactions'
_journal_paper_doi 10.1039/D2DT02642B
_journal_year 2022
_chemical_formula_moiety 'C40 H78 Li N4 O2 Si4 Y'
_chemical_formula_sum 'C40 H78 Li N4 O2 Si4 Y'
_chemical_formula_weight 855.27
_space_group_crystal_system monoclinic
_space_group_IT_number 14
_space_group_name_Hall '-P 2ybc'
_space_group_name_H-M_alt 'P 1 21/c 1'
_atom_sites_solution_hydrogens geom
_atom_sites_solution_primary dual
_audit_creation_date 2021-10-09
_audit_creation_method
;
Olex2 1.3
(compiled 2020.11.12 svn.r5f609507 for OlexSys, GUI svn.r6226)
;
_audit_update_record
;
2021-12-14 deposited with the CCDC.	2022-08-18 downloaded from the CCDC.
;
_cell_angle_alpha 90
_cell_angle_beta 102.163(5)
_cell_angle_gamma 90
_cell_formula_units_Z 4
_cell_length_a 13.910(3)
_cell_length_b 15.955(3)
_cell_length_c 23.692(4)
_cell_measurement_reflns_used 9949
_cell_measurement_temperature 293(2)
_cell_measurement_theta_max 25.79
_cell_measurement_theta_min 2.28
_cell_volume 5140.0(17)
_computing_molecular_graphics 'Olex2 1.3 (Dolomanov et al., 2009)'
_computing_publication_material 'Olex2 1.3 (Dolomanov et al., 2009)'
_computing_structure_refinement 'SHELXL 2018/3 (Sheldrick, 2015)'
_computing_structure_solution 'SHELXT 2014/5 (Sheldrick, 2014)'
_diffrn_ambient_temperature 293(2)
_diffrn_measured_fraction_theta_full 0.983
_diffrn_measured_fraction_theta_max 0.981
_diffrn_measurement_device_type 'Bruker APEX-II CCD'
_diffrn_measurement_method '\f and \w scans'
_diffrn_radiation_type MoK\a
_diffrn_radiation_wavelength 0.71073
_diffrn_reflns_av_R_equivalents 0.0844
_diffrn_reflns_av_unetI/netI 0.1060
_diffrn_reflns_Laue_measured_fraction_full 0.983
_diffrn_reflns_Laue_measured_fraction_max 0.981
_diffrn_reflns_limit_h_max 15
_diffrn_reflns_limit_h_min -16
_diffrn_reflns_limit_k_max 19
_diffrn_reflns_limit_k_min -16
_diffrn_reflns_limit_l_max 28
_diffrn_reflns_limit_l_min -27
_diffrn_reflns_number 27207
_diffrn_reflns_point_group_measured_fraction_full 0.983
_diffrn_reflns_point_group_measured_fraction_max 0.981
_diffrn_reflns_theta_full 25.242
_diffrn_reflns_theta_max 25.681
_diffrn_reflns_theta_min 2.420
_exptl_absorpt_coefficient_mu 1.260
_exptl_absorpt_correction_type multi-scan
_exptl_crystal_colour 'clear light colourless'
_exptl_crystal_colour_lustre clear
_exptl_crystal_colour_modifier light
_exptl_crystal_colour_primary colourless
_exptl_crystal_density_diffrn 1.105
_exptl_crystal_description block
_exptl_crystal_F_000 1840
_exptl_crystal_size_max 0.4
_exptl_crystal_size_mid 0.35
_exptl_crystal_size_min 0.3
_exptl_transmission_factor_max 25.681
_exptl_transmission_factor_min 2.420
_refine_diff_density_max 0.406
_refine_diff_density_min -0.689
_refine_diff_density_rms 0.075
_refine_ls_extinction_method none
_refine_ls_goodness_of_fit_ref 1.013
_refine_ls_hydrogen_treatment constr
_refine_ls_matrix_type full
_refine_ls_number_parameters 491
_refine_ls_number_reflns 9570
_refine_ls_number_restraints 0
_refine_ls_restrained_S_all 1.013
_refine_ls_R_factor_all 0.1087
_refine_ls_R_factor_gt 0.0521
_refine_ls_shift/su_max 0.000
_refine_ls_shift/su_mean 0.000
_refine_ls_structure_factor_coef Fsqd
_refine_ls_weighting_details 'w=1/[\s^2^(Fo^2^)+(0.0517P)^2^] where P=(Fo^2^+2Fc^2^)/3'
_refine_ls_weighting_scheme calc
_refine_ls_wR_factor_gt 0.1026
_refine_ls_wR_factor_ref 0.1190
_reflns_Friedel_coverage 0.000
_reflns_number_gt 5939
_reflns_number_total 9570
_reflns_threshold_expression 'I > 2\s(I)'
_cod_data_source_file d2dt02642b2.cif
_cod_data_source_block b190506e_0m_a
_cod_original_cell_volume 5140.1(16)
_cod_database_code 7711033
_shelx_shelxl_version_number 2018/3
_shelx_space_group_comment
;
The symmetry employed for this shelxl refinement is uniquely defined
by the following loop, which should always be used as a source of
symmetry information in preference to the above space-group names.
They are only intended as comments.
;
_olex2_refinement_description
;
1. Fixed Uiso
 At 1.2 times of:
  All C(H) groups, All C(H,H) groups
 At 1.5 times of:
  All C(H,H,H) groups
2.a Secondary CH2 refined with riding coordinates:
 C00G(H00A,H00B), C00I(H00F,H00G), C00J(H00H,H00I), C00O(H00J,H00L)
2.b Aromatic/amide H refined with riding coordinates:
 C00K(H00K), C00M(H00M), C00N(H00N), C00T(H00U)
2.c Idealised Me refined as rotating group:
 C00H(H00C,H00D,H00E), C00R(H00O,H00P,H00Q), C00S(H00R,H00S,H00T), C00V(H00V,
 H00W,H00X), C00X(H00Y,H,HA), C00Z(H00Z,HB,HC), C010(H01A,H01B,H01C), C011(H01D,
 H01E,H01F), C012(H01G,H01H,H01I), C013(H01J,H01K,H01L), C014(H01M,H01N,H01O),
 C015(H01P,H01Q,H01R), C016(H01S,H01T,H01U), C017(H01V,H01W,H01X), C018(H01Y,HD,
 HE), C019(H01Z,HF,HG), C01A(H01,HH,HI), C01B(H1,HJ,HK), C01C(H2,HL,HM),
 C01D(H3,HN,HO), C01E(H4,HP,HQ), C01F(H5,HR,HS)
;
_smtbx_masks_void_probe_radius 1.2
_smtbx_masks_void_truncation_radius 1.2
_olex2_submission_special_instructions 'No special instructions were received'

loop_
_space_group_symop_operation_xyz
'x, y, z'
'-x, y+1/2, -z+1/2'
'-x, -y, -z'
'x, -y-1/2, z-1/2'

loop_
_atom_site_label
_atom_site_type_symbol
_atom_site_fract_x
_atom_site_fract_y
_atom_site_fract_z
_atom_site_U_iso_or_equiv
_atom_site_adp_type
_atom_site_occupancy
_atom_site_site_symmetry_order
_atom_site_calc_flag
_atom_site_refinement_flags_posn
_atom_site_refinement_flags_adp
_atom_site_refinement_flags_occupancy
_atom_site_disorder_assembly
_atom_site_disorder_group
Y1 Y 0.22214(2) 0.51619(2) 0.33956(2) 0.02236(11) Uani 1 1 d . . . . .
Si3 Si 0.06131(8) 0.61729(7) 0.40672(4) 0.0319(3) Uani 1 1 d . . . . .
Si2 Si 0.29604(8) 0.41921(8) 0.46741(4) 0.0357(3) Uani 1 1 d . . . . .
Si4 Si 0.21932(8) 0.72593(7) 0.38086(4) 0.0355(3) Uani 1 1 d . . . . .
Si1 Si 0.17816(8) 0.31016(7) 0.37545(5) 0.0361(3) Uani 1 1 d . . . . .
O1 O 0.15596(16) 0.49427(14) 0.24976(9) 0.0246(6) Uani 1 1 d . . . . .
O2 O 0.35054(16) 0.53000(15) 0.30236(9) 0.0247(6) Uani 1 1 d . . . . .
N3 N 0.2316(2) 0.40435(19) 0.39757(11) 0.0272(7) Uani 1 1 d . . . . .
N4 N 0.1641(2) 0.62951(18) 0.37776(11) 0.0256(7) Uani 1 1 d . . . . .
N2 N 0.3181(2) 0.60735(18) 0.17462(11) 0.0247(7) Uani 1 1 d . . . . .
N1 N 0.2888(2) 0.41994(18) 0.16497(11) 0.0270(7) Uani 1 1 d . . . . .
C00C C 0.1032(3) 0.4431(2) 0.15278(14) 0.0251(8) Uani 1 1 d . . . . .
C00D C 0.0884(2) 0.4923(2) 0.19921(14) 0.0229(8) Uani 1 1 d . . . . .
C00E C 0.0029(3) 0.5411(2) 0.19326(14) 0.0258(9) Uani 1 1 d . . . . .
C00F C 0.4719(3) 0.5830(2) 0.25329(14) 0.0267(9) Uani 1 1 d . . . . .
C00G C 0.2964(3) 0.4735(2) 0.11516(14) 0.0318(9) Uani 1 1 d . . . . .
H00A H 0.230619 0.487856 0.094505 0.038 Uiso 1 1 calc R U . . .
H00B H 0.327490 0.441521 0.089091 0.038 Uiso 1 1 calc R U . . .
C00H C -0.0166(3) 0.5918(3) 0.24252(15) 0.0351(10) Uani 1 1 d . . . . .
H00C H -0.031235 0.555042 0.271685 0.053 Uiso 1 1 calc R U . . .
H00D H -0.071554 0.628251 0.229119 0.053 Uiso 1 1 calc R U . . .
H00E H 0.040443 0.624673 0.258484 0.053 Uiso 1 1 calc R U . . .
C00I C 0.1879(3) 0.3826(2) 0.15710(16) 0.0321(9) Uani 1 1 d . . . . .
H00F H 0.187269 0.345113 0.189262 0.038 Uiso 1 1 calc R U . . .
H00G H 0.176338 0.348727 0.122304 0.038 Uiso 1 1 calc R U . . .
C00J C 0.3549(3) 0.5548(2) 0.13149(15) 0.0312(9) Uani 1 1 d . . . . .
H00H H 0.423138 0.540521 0.147013 0.037 Uiso 1 1 calc R U . . .
H00I H 0.352586 0.587628 0.096777 0.037 Uiso 1 1 calc R U . . .
C00K C 0.0327(3) 0.4465(2) 0.10123(14) 0.0308(9) Uani 1 1 d . . . . .
H00K H 0.042557 0.413952 0.070370 0.037 Uiso 1 1 calc R U . . .
C00L C 0.4457(2) 0.5309(2) 0.29581(14) 0.0258(9) Uani 1 1 d . . . . .
C00M C 0.5693(3) 0.5815(2) 0.24724(16) 0.0352(10) Uani 1 1 d . . . . .
H00M H 0.587381 0.616026 0.219593 0.042 Uiso 1 1 calc R U . . .
C00N C -0.0644(3) 0.5416(2) 0.14058(15) 0.0316(9) Uani 1 1 d . . . . .
H00N H -0.120756 0.574179 0.136897 0.038 Uiso 1 1 calc R U . . .
C00O C 0.4030(3) 0.6436(2) 0.21664(14) 0.0299(9) Uani 1 1 d . . . . .
H00J H 0.377286 0.681007 0.242159 0.036 Uiso 1 1 calc R U . . .
H00L H 0.441030 0.677482 0.195241 0.036 Uiso 1 1 calc R U . . .
C00P C 0.5156(3) 0.4795(2) 0.32955(15) 0.0305(9) Uani 1 1 d . . . . .
C00Q C 0.2496(3) 0.6773(2) 0.14789(15) 0.0307(9) Uani 1 1 d . . . . .
C00R C 0.3466(3) 0.7156(3) 0.36742(17) 0.0458(11) Uani 1 1 d . . . . .
H00O H 0.386729 0.684766 0.398438 0.069 Uiso 1 1 calc R U . . .
H00P H 0.374226 0.770389 0.365239 0.069 Uiso 1 1 calc R U . . .
H00Q H 0.344137 0.686514 0.331692 0.069 Uiso 1 1 calc R U . . .
C00S C -0.0393(3) 0.6927(3) 0.37729(18) 0.0456(11) Uani 1 1 d . . . . .
H00R H -0.018272 0.748612 0.388901 0.068 Uiso 1 1 calc R U . . .
H00S H -0.096639 0.679067 0.391928 0.068 Uiso 1 1 calc R U . . .
H00T H -0.054597 0.689373 0.335908 0.068 Uiso 1 1 calc R U . . .
C00T C 0.6118(3) 0.4811(3) 0.32124(17) 0.0390(10) Uani 1 1 d . . . . .
H00U H 0.658532 0.446996 0.344214 0.047 Uiso 1 1 calc R U . . .
C00U C -0.0505(3) 0.4954(2) 0.09365(15) 0.0302(10) Uani 1 1 d . . . . .
C00V C 0.0096(3) 0.5094(2) 0.39214(16) 0.0395(10) Uani 1 1 d . . . . .
H00V H 0.000086 0.497503 0.351624 0.059 Uiso 1 1 calc R U . . .
H00W H -0.052343 0.505952 0.403795 0.059 Uiso 1 1 calc R U . . .
H00X H 0.054472 0.469344 0.413529 0.059 Uiso 1 1 calc R U . . .
C00W C 0.6405(3) 0.5312(3) 0.28020(18) 0.0397(11) Uani 1 1 d . . . . .
C00X C 0.1514(3) 0.8037(3) 0.32768(18) 0.0536(12) Uani 1 1 d . . . . .
H00Y H 0.129986 0.777026 0.290850 0.080 Uiso 1 1 calc R U . . .
H H 0.194223 0.849613 0.323885 0.080 Uiso 1 1 calc R U . . .
HA H 0.095333 0.824261 0.341070 0.080 Uiso 1 1 calc R U . . .
C00Y C 0.3638(3) 0.3496(2) 0.17611(17) 0.0365(10) Uani 1 1 d . . . . .
C00Z C 0.1704(3) 0.6443(3) 0.09867(15) 0.0381(10) Uani 1 1 d . . . . .
H00Z H 0.200193 0.624332 0.068170 0.057 Uiso 1 1 calc R U . . .
HB H 0.125002 0.688507 0.084327 0.057 Uiso 1 1 calc R U . . .
HC H 0.135843 0.599118 0.112421 0.057 Uiso 1 1 calc R U . . .
C010 C 0.3547(3) 0.5256(3) 0.47211(18) 0.0502(12) Uani 1 1 d . . . . .
H01A H 0.387704 0.532718 0.440692 0.075 Uiso 1 1 calc R U . . .
H01B H 0.401416 0.530710 0.508075 0.075 Uiso 1 1 calc R U . . .
H01C H 0.304962 0.567930 0.469964 0.075 Uiso 1 1 calc R U . . .
C011 C 0.1990(3) 0.7121(3) 0.19410(16) 0.0413(11) Uani 1 1 d . . . . .
H01D H 0.171024 0.666882 0.211952 0.062 Uiso 1 1 calc R U . . .
H01E H 0.147934 0.750209 0.176635 0.062 Uiso 1 1 calc R U . . .
H01F H 0.246317 0.741253 0.222769 0.062 Uiso 1 1 calc R U . . .
C012 C 0.3939(3) 0.3392(3) 0.49195(19) 0.0551(13) Uani 1 1 d . . . . .
H01G H 0.364022 0.285862 0.495916 0.083 Uiso 1 1 calc R U . . .
H01H H 0.433436 0.355739 0.528516 0.083 Uiso 1 1 calc R U . . .
H01I H 0.434693 0.334728 0.464036 0.083 Uiso 1 1 calc R U . . .
C013 C 0.2705(3) 0.2315(3) 0.3622(2) 0.0566(13) Uani 1 1 d . . . . .
H01J H 0.308873 0.255141 0.336885 0.085 Uiso 1 1 calc R U . . .
H01K H 0.237034 0.182382 0.344652 0.085 Uiso 1 1 calc R U . . .
H01L H 0.312963 0.216554 0.398199 0.085 Uiso 1 1 calc R U . . .
C014 C 0.0848(3) 0.6298(3) 0.48732(16) 0.0490(12) Uani 1 1 d . . . . .
H01M H 0.148914 0.608339 0.504212 0.074 Uiso 1 1 calc R U . . .
H01N H 0.036005 0.599344 0.502164 0.074 Uiso 1 1 calc R U . . .
H01O H 0.081595 0.688091 0.496776 0.074 Uiso 1 1 calc R U . . .
C015 C 0.4884(3) 0.4209(3) 0.37292(16) 0.0442(11) Uani 1 1 d . . . . .
H01P H 0.482998 0.451647 0.406956 0.066 Uiso 1 1 calc R U . . .
H01Q H 0.538149 0.378623 0.382827 0.066 Uiso 1 1 calc R U . . .
H01R H 0.426446 0.394844 0.356814 0.066 Uiso 1 1 calc R U . . .
C016 C 0.3615(3) 0.3110(3) 0.23507(17) 0.0468(11) Uani 1 1 d . . . . .
H01S H 0.419068 0.277122 0.247655 0.070 Uiso 1 1 calc R U . . .
H01T H 0.303811 0.276912 0.231867 0.070 Uiso 1 1 calc R U . . .
H01U H 0.360318 0.354958 0.262605 0.070 Uiso 1 1 calc R U . . .
C017 C 0.4663(3) 0.3843(3) 0.17943(18) 0.0467(12) Uani 1 1 d . . . . .
H01V H 0.478649 0.428511 0.207521 0.070 Uiso 1 1 calc R U . . .
H01W H 0.471349 0.405957 0.142351 0.070 Uiso 1 1 calc R U . . .
H01X H 0.513805 0.340480 0.190502 0.070 Uiso 1 1 calc R U . . .
C018 C -0.1235(3) 0.4989(3) 0.03669(16) 0.0487(12) Uani 1 1 d . . . . .
H01Y H -0.096538 0.471016 0.007630 0.073 Uiso 1 1 calc R U . . .
HD H -0.137069 0.556341 0.025754 0.073 Uiso 1 1 calc R U . . .
HE H -0.183326 0.471603 0.040449 0.073 Uiso 1 1 calc R U . . .
C019 C 0.3043(3) 0.7487(3) 0.12418(17) 0.0460(11) Uani 1 1 d . . . . .
H01Z H 0.345921 0.777486 0.155703 0.069 Uiso 1 1 calc R U . . .
HF H 0.257438 0.787283 0.102855 0.069 Uiso 1 1 calc R U . . .
HG H 0.343779 0.725755 0.099196 0.069 Uiso 1 1 calc R U . . .
C01A C 0.2198(3) 0.4175(3) 0.52383(17) 0.0564(13) Uani 1 1 d . . . . .
H01 H 0.164604 0.454513 0.512612 0.085 Uiso 1 1 calc R U . . .
HH H 0.259003 0.435651 0.560088 0.085 Uiso 1 1 calc R U . . .
HI H 0.196615 0.361583 0.527711 0.085 Uiso 1 1 calc R U . . .
C01B C 0.0853(3) 0.3224(3) 0.30649(18) 0.0583(13) Uani 1 1 d . . . . .
H1 H 0.038468 0.364592 0.311165 0.087 Uiso 1 1 calc R U . . .
HJ H 0.051924 0.270043 0.296572 0.087 Uiso 1 1 calc R U . . .
HK H 0.117824 0.338698 0.276263 0.087 Uiso 1 1 calc R U . . .
C01C C 0.1125(3) 0.2605(3) 0.42797(19) 0.0585(13) Uani 1 1 d . . . . .
H2 H 0.159114 0.246193 0.462616 0.088 Uiso 1 1 calc R U . . .
HL H 0.079660 0.210648 0.411244 0.088 Uiso 1 1 calc R U . . .
HM H 0.065008 0.299054 0.437055 0.088 Uiso 1 1 calc R U . . .
C01D C 0.2359(4) 0.7771(3) 0.45335(17) 0.0592(14) Uani 1 1 d . . . . .
H3 H 0.172688 0.790672 0.461107 0.089 Uiso 1 1 calc R U . . .
HN H 0.273787 0.827448 0.453665 0.089 Uiso 1 1 calc R U . . .
HO H 0.269693 0.739430 0.482471 0.089 Uiso 1 1 calc R U . . .
C01E C 0.3445(3) 0.2802(3) 0.13023(19) 0.0552(13) Uani 1 1 d . . . . .
H4 H 0.398265 0.241256 0.137092 0.083 Uiso 1 1 calc R U . . .
HP H 0.338397 0.304655 0.092608 0.083 Uiso 1 1 calc R U . . .
HQ H 0.284739 0.251456 0.132300 0.083 Uiso 1 1 calc R U . . .
C01F C 0.7457(3) 0.5317(3) 0.2726(2) 0.0682(16) Uani 1 1 d . . . . .
H5 H 0.746500 0.537143 0.232312 0.102 Uiso 1 1 calc R U . . .
HR H 0.777203 0.480196 0.287072 0.102 Uiso 1 1 calc R U . . .
HS H 0.780221 0.578009 0.293461 0.102 Uiso 1 1 calc R U . . .
Li1 Li 0.2771(4) 0.5122(4) 0.2240(2) 0.0277(14) Uani 1 1 d . . . . .

loop_
_atom_site_aniso_label
_atom_site_aniso_U_11
_atom_site_aniso_U_22
_atom_site_aniso_U_33
_atom_site_aniso_U_23
_atom_site_aniso_U_13
_atom_site_aniso_U_12
Y1 0.02203(19) 0.0262(2) 0.02013(17) -0.00039(16) 0.00732(14) 0.00112(17)
Si3 0.0325(6) 0.0333(7) 0.0345(6) -0.0017(5) 0.0172(5) 0.0023(5)
Si2 0.0306(6) 0.0454(8) 0.0304(6) 0.0079(5) 0.0048(5) -0.0005(5)
Si4 0.0496(7) 0.0309(7) 0.0313(6) -0.0077(5) 0.0207(5) -0.0065(6)
Si1 0.0408(7) 0.0275(7) 0.0438(6) 0.0000(5) 0.0178(5) -0.0034(5)
O1 0.0208(13) 0.0282(16) 0.0243(12) -0.0022(10) 0.0038(11) -0.0005(11)
O2 0.0215(13) 0.0312(16) 0.0231(12) -0.0024(11) 0.0083(10) 0.0001(11)
N3 0.0252(17) 0.0300(19) 0.0269(16) 0.0062(14) 0.0066(13) 0.0012(14)
N4 0.0302(17) 0.0278(19) 0.0211(15) -0.0039(13) 0.0106(13) -0.0019(14)
N2 0.0255(16) 0.0274(19) 0.0229(15) -0.0031(13) 0.0093(13) -0.0071(14)
N1 0.0289(17) 0.0273(19) 0.0262(16) -0.0035(14) 0.0093(14) -0.0023(15)
C00C 0.026(2) 0.023(2) 0.0263(19) -0.0003(16) 0.0057(17) -0.0090(17)
C00D 0.0173(18) 0.027(2) 0.0238(18) 0.0035(16) 0.0038(15) -0.0053(16)
C00E 0.026(2) 0.026(2) 0.0248(19) 0.0049(16) 0.0042(16) -0.0036(17)
C00F 0.024(2) 0.027(2) 0.029(2) -0.0079(17) 0.0064(17) -0.0051(17)
C00G 0.038(2) 0.035(3) 0.0259(19) -0.0079(18) 0.0145(18) -0.0049(19)
C00H 0.025(2) 0.043(3) 0.038(2) 0.0010(19) 0.0080(18) 0.0079(19)
C00I 0.035(2) 0.029(2) 0.035(2) -0.0065(18) 0.0121(18) -0.0057(19)
C00J 0.036(2) 0.036(2) 0.0248(19) -0.0036(17) 0.0130(18) -0.0072(19)
C00K 0.038(2) 0.034(2) 0.0217(19) -0.0067(17) 0.0077(18) -0.014(2)
C00L 0.0163(19) 0.035(3) 0.0253(19) -0.0097(17) 0.0034(16) -0.0053(17)
C00M 0.029(2) 0.036(3) 0.043(2) -0.0020(19) 0.0145(19) -0.0102(19)
C00N 0.026(2) 0.033(2) 0.035(2) 0.0095(18) 0.0036(18) -0.0038(17)
C00O 0.030(2) 0.031(2) 0.029(2) -0.0033(17) 0.0069(17) -0.0087(18)
C00P 0.025(2) 0.037(2) 0.0283(19) -0.0011(18) 0.0028(17) -0.0017(19)
C00Q 0.035(2) 0.026(2) 0.033(2) 0.0068(17) 0.0095(18) -0.0030(18)
C00R 0.055(3) 0.038(3) 0.050(3) -0.004(2) 0.025(2) -0.010(2)
C00S 0.041(3) 0.035(3) 0.068(3) 0.002(2) 0.027(2) 0.007(2)
C00T 0.024(2) 0.047(3) 0.043(2) -0.005(2) 0.0003(18) 0.002(2)
C00U 0.030(2) 0.032(3) 0.0269(19) 0.0064(17) 0.0022(17) -0.0120(18)
C00V 0.031(2) 0.047(3) 0.044(2) 0.006(2) 0.0148(19) 0.000(2)
C00W 0.023(2) 0.044(3) 0.054(3) -0.007(2) 0.012(2) -0.007(2)
C00X 0.076(3) 0.035(3) 0.060(3) 0.005(2) 0.036(3) 0.000(2)
C00Y 0.033(2) 0.028(2) 0.050(2) -0.012(2) 0.0113(19) 0.0046(19)
C00Z 0.037(2) 0.039(3) 0.034(2) 0.0082(19) -0.0005(19) -0.008(2)
C010 0.039(3) 0.058(3) 0.047(3) -0.007(2) -0.005(2) -0.006(2)
C011 0.039(2) 0.041(3) 0.043(2) 0.002(2) 0.008(2) 0.008(2)
C012 0.045(3) 0.062(3) 0.058(3) 0.025(2) 0.010(2) 0.005(2)
C013 0.062(3) 0.036(3) 0.078(3) -0.002(2) 0.028(3) 0.000(2)
C014 0.060(3) 0.053(3) 0.044(2) 0.000(2) 0.034(2) -0.002(2)
C015 0.034(2) 0.056(3) 0.041(2) 0.006(2) 0.0047(19) 0.012(2)
C016 0.047(3) 0.032(3) 0.059(3) 0.004(2) 0.004(2) 0.011(2)
C017 0.034(2) 0.050(3) 0.057(3) -0.017(2) 0.012(2) 0.011(2)
C018 0.047(3) 0.059(3) 0.031(2) 0.004(2) -0.011(2) -0.009(2)
C019 0.055(3) 0.036(3) 0.045(2) 0.010(2) 0.007(2) -0.011(2)
C01A 0.054(3) 0.082(4) 0.036(2) 0.008(2) 0.017(2) 0.002(3)
C01B 0.062(3) 0.042(3) 0.067(3) -0.013(2) 0.004(3) -0.012(2)
C01C 0.072(3) 0.038(3) 0.078(3) -0.003(2) 0.043(3) -0.013(3)
C01D 0.088(4) 0.047(3) 0.052(3) -0.027(2) 0.037(3) -0.027(3)
C01E 0.052(3) 0.043(3) 0.073(3) -0.029(3) 0.018(2) 0.005(2)
C01F 0.022(2) 0.094(4) 0.091(4) 0.012(3) 0.018(2) -0.006(3)
Li1 0.027(3) 0.026(4) 0.031(3) -0.001(3) 0.009(3) -0.003(3)

loop_
_atom_type_symbol
_atom_type_description
_atom_type_scat_dispersion_real
_atom_type_scat_dispersion_imag
_atom_type_scat_source
C C 0.0033 0.0016 'International Tables Vol C Tables 4.2.6.8 and 6.1.1.4'
H H 0.0000 0.0000 'International Tables Vol C Tables 4.2.6.8 and 6.1.1.4'
Li Li -0.0003 0.0001 'International Tables Vol C Tables 4.2.6.8 and 6.1.1.4'
N N 0.0061 0.0033 'International Tables Vol C Tables 4.2.6.8 and 6.1.1.4'
O O 0.0106 0.0060 'International Tables Vol C Tables 4.2.6.8 and 6.1.1.4'
Si Si 0.0817 0.0704 'International Tables Vol C Tables 4.2.6.8 and 6.1.1.4'
Y Y -2.7962 3.5667 'International Tables Vol C Tables 4.2.6.8 and 6.1.1.4'

loop_
_geom_angle_atom_site_label_1
_geom_angle_atom_site_label_2
_geom_angle_atom_site_label_3
_geom_angle
_geom_angle_site_symmetry_1
_geom_angle_site_symmetry_3
_geom_angle_publ_flag
O1 Y1 O2 80.35(8) . . ?
O1 Y1 N3 115.66(10) . . ?
O1 Y1 N4 114.33(9) . . ?
O2 Y1 N3 112.60(10) . . ?
O2 Y1 N4 118.67(10) . . ?
N3 Y1 N4 111.95(10) . . ?
N4 Si3 C00S 113.46(17) . . ?
N4 Si3 C00V 110.49(16) . . ?
N4 Si3 C014 114.29(17) . . ?
C00S Si3 C00V 107.22(18) . . ?
C00S Si3 C014 105.5(2) . . ?
C00V Si3 C014 105.27(19) . . ?
N3 Si2 C010 108.23(17) . . ?
N3 Si2 C012 113.71(18) . . ?
N3 Si2 C01A 115.14(17) . . ?
C012 Si2 C010 108.7(2) . . ?
C012 Si2 C01A 104.7(2) . . ?
C01A Si2 C010 106.0(2) . . ?
N4 Si4 C00R 110.21(17) . . ?
N4 Si4 C00X 114.04(18) . . ?
N4 Si4 C01D 113.47(17) . . ?
C00R Si4 C00X 107.72(19) . . ?
C00R Si4 C01D 104.9(2) . . ?
C01D Si4 C00X 106.0(2) . . ?
N3 Si1 C013 111.84(18) . . ?
N3 Si1 C01B 110.66(17) . . ?
N3 Si1 C01C 114.27(17) . . ?
C01B Si1 C013 107.2(2) . . ?
C01B Si1 C01C 106.4(2) . . ?
C01C Si1 C013 106.1(2) . . ?
C00D O1 Y1 160.7(2) . . ?
C00D O1 Li1 102.3(2) . . ?
Li1 O1 Y1 93.91(18) . . ?
C00L O2 Y1 162.0(2) . . ?
C00L O2 Li1 102.7(3) . . ?
Li1 O2 Y1 93.54(19) . . ?
Si2 N3 Y1 115.53(15) . . ?
Si1 N3 Y1 123.15(14) . . ?
Si1 N3 Si2 121.32(17) . . ?
Si3 N4 Y1 117.92(15) . . ?
Si4 N4 Y1 122.95(15) . . ?
Si4 N4 Si3 119.11(17) . . ?
C00J N2 C00Q 113.8(3) . . ?
C00J N2 Li1 98.6(3) . . ?
C00O N2 C00J 109.7(3) . . ?
C00O N2 C00Q 109.4(3) . . ?
C00O N2 Li1 100.4(2) . . ?
C00Q N2 Li1 123.6(3) . . ?
C00G N1 C00I 110.7(3) . . ?
C00G N1 C00Y 113.8(3) . . ?
C00G N1 Li1 99.1(3) . . ?
C00I N1 C00Y 108.6(3) . . ?
C00I N1 Li1 99.4(3) . . ?
C00Y N1 Li1 124.1(3) . . ?
C00D C00C C00I 123.1(3) . . ?
C00K C00C C00D 118.2(3) . . ?
C00K C00C C00I 118.6(3) . . ?
O1 C00D C00C 121.1(3) . . ?
O1 C00D C00E 119.4(3) . . ?
C00C C00D C00E 119.6(3) . . ?
C00D C00E C00H 120.8(3) . . ?
C00N C00E C00D 119.2(3) . . ?
C00N C00E C00H 120.0(3) . . ?
C00L C00F C00O 124.3(3) . . ?
C00M C00F C00L 117.7(3) . . ?
C00M C00F C00O 117.9(3) . . ?
N1 C00G H00A 108.7 . . ?
N1 C00G H00B 108.7 . . ?
N1 C00G C00J 114.2(3) . . ?
H00A C00G H00B 107.6 . . ?
C00J C00G H00A 108.7 . . ?
C00J C00G H00B 108.7 . . ?
C00E C00H H00C 109.5 . . ?
C00E C00H H00D 109.5 . . ?
C00E C00H H00E 109.5 . . ?
H00C C00H H00D 109.5 . . ?
H00C C00H H00E 109.5 . . ?
H00D C00H H00E 109.5 . . ?
N1 C00I C00C 116.8(3) . . ?
N1 C00I H00F 108.1 . . ?
N1 C00I H00G 108.1 . . ?
C00C C00I H00F 108.1 . . ?
C00C C00I H00G 108.1 . . ?
H00F C00I H00G 107.3 . . ?
N2 C00J C00G 114.0(3) . . ?
N2 C00J H00H 108.8 . . ?
N2 C00J H00I 108.8 . . ?
C00G C00J H00H 108.8 . . ?
C00G C00J H00I 108.8 . . ?
H00H C00J H00I 107.7 . . ?
C00C C00K H00K 118.2 . . ?
C00U C00K C00C 123.5(3) . . ?
C00U C00K H00K 118.2 . . ?
O2 C00L C00F 119.3(3) . . ?
O2 C00L C00P 120.4(3) . . ?
C00P C00L C00F 120.3(3) . . ?
C00F C00M H00M 118.3 . . ?
C00W C00M C00F 123.3(4) . . ?
C00W C00M H00M 118.3 . . ?
C00E C00N H00N 118.7 . . ?
C00U C00N C00E 122.5(4) . . ?
C00U C00N H00N 118.7 . . ?
N2 C00O C00F 117.1(3) . . ?
N2 C00O H00J 108.0 . . ?
N2 C00O H00L 108.0 . . ?
C00F C00O H00J 108.0 . . ?
C00F C00O H00L 108.0 . . ?
H00J C00O H00L 107.3 . . ?
C00L C00P C00T 119.0(4) . . ?
C00L C00P C015 121.1(3) . . ?
C00T C00P C015 119.8(3) . . ?
N2 C00Q C00Z 110.8(3) . . ?
N2 C00Q C011 108.2(3) . . ?
N2 C00Q C019 112.4(3) . . ?
C00Z C00Q C011 107.9(3) . . ?
C00Z C00Q C019 108.1(3) . . ?
C011 C00Q C019 109.3(3) . . ?
Si4 C00R H00O 109.5 . . ?
Si4 C00R H00P 109.5 . . ?
Si4 C00R H00Q 109.5 . . ?
H00O C00R H00P 109.5 . . ?
H00O C00R H00Q 109.5 . . ?
H00P C00R H00Q 109.5 . . ?
Si3 C00S H00R 109.5 . . ?
Si3 C00S H00S 109.5 . . ?
Si3 C00S H00T 109.5 . . ?
H00R C00S H00S 109.5 . . ?
H00R C00S H00T 109.5 . . ?
H00S C00S H00T 109.5 . . ?
C00P C00T H00U 118.7 . . ?
C00W C00T C00P 122.6(4) . . ?
C00W C00T H00U 118.7 . . ?
C00K C00U C00N 117.0(3) . . ?
C00K C00U C018 121.8(4) . . ?
C00N C00U C018 121.3(4) . . ?
Si3 C00V H00V 109.5 . . ?
Si3 C00V H00W 109.5 . . ?
Si3 C00V H00X 109.5 . . ?
H00V C00V H00W 109.5 . . ?
H00V C00V H00X 109.5 . . ?
H00W C00V H00X 109.5 . . ?
C00M C00W C00T 117.1(4) . . ?
C00M C00W C01F 121.8(4) . . ?
C00T C00W C01F 121.2(4) . . ?
Si4 C00X H00Y 109.5 . . ?
Si4 C00X H 109.5 . . ?
Si4 C00X HA 109.5 . . ?
H00Y C00X H 109.5 . . ?
H00Y C00X HA 109.5 . . ?
H C00X HA 109.5 . . ?
N1 C00Y C016 108.0(3) . . ?
N1 C00Y C01E 113.5(3) . . ?
C016 C00Y C01E 108.8(4) . . ?
C017 C00Y N1 110.1(3) . . ?
C017 C00Y C016 107.4(3) . . ?
C017 C00Y C01E 108.8(3) . . ?
C00Q C00Z H00Z 109.5 . . ?
C00Q C00Z HB 109.5 . . ?
C00Q C00Z HC 109.5 . . ?
H00Z C00Z HB 109.5 . . ?
H00Z C00Z HC 109.5 . . ?
HB C00Z HC 109.5 . . ?
Si2 C010 H01A 109.5 . . ?
Si2 C010 H01B 109.5 . . ?
Si2 C010 H01C 109.5 . . ?
H01A C010 H01B 109.5 . . ?
H01A C010 H01C 109.5 . . ?
H01B C010 H01C 109.5 . . ?
C00Q C011 H01D 109.5 . . ?
C00Q C011 H01E 109.5 . . ?
C00Q C011 H01F 109.5 . . ?
H01D C011 H01E 109.5 . . ?
H01D C011 H01F 109.5 . . ?
H01E C011 H01F 109.5 . . ?
Si2 C012 H01G 109.5 . . ?
Si2 C012 H01H 109.5 . . ?
Si2 C012 H01I 109.5 . . ?
H01G C012 H01H 109.5 . . ?
H01G C012 H01I 109.5 . . ?
H01H C012 H01I 109.5 . . ?
Si1 C013 H01J 109.5 . . ?
Si1 C013 H01K 109.5 . . ?
Si1 C013 H01L 109.5 . . ?
H01J C013 H01K 109.5 . . ?
H01J C013 H01L 109.5 . . ?
H01K C013 H01L 109.5 . . ?
Si3 C014 H01M 109.5 . . ?
Si3 C014 H01N 109.5 . . ?
Si3 C014 H01O 109.5 . . ?
H01M C014 H01N 109.5 . . ?
H01M C014 H01O 109.5 . . ?
H01N C014 H01O 109.5 . . ?
C00P C015 H01P 109.5 . . ?
C00P C015 H01Q 109.5 . . ?
C00P C015 H01R 109.5 . . ?
H01P C015 H01Q 109.5 . . ?
H01P C015 H01R 109.5 . . ?
H01Q C015 H01R 109.5 . . ?
C00Y C016 H01S 109.5 . . ?
C00Y C016 H01T 109.5 . . ?
C00Y C016 H01U 109.5 . . ?
H01S C016 H01T 109.5 . . ?
H01S C016 H01U 109.5 . . ?
H01T C016 H01U 109.5 . . ?
C00Y C017 H01V 109.5 . . ?
C00Y C017 H01W 109.5 . . ?
C00Y C017 H01X 109.5 . . ?
H01V C017 H01W 109.5 . . ?
H01V C017 H01X 109.5 . . ?
H01W C017 H01X 109.5 . . ?
C00U C018 H01Y 109.5 . . ?
C00U C018 HD 109.5 . . ?
C00U C018 HE 109.5 . . ?
H01Y C018 HD 109.5 . . ?
H01Y C018 HE 109.5 . . ?
HD C018 HE 109.5 . . ?
C00Q C019 H01Z 109.5 . . ?
C00Q C019 HF 109.5 . . ?
C00Q C019 HG 109.5 . . ?
H01Z C019 HF 109.5 . . ?
H01Z C019 HG 109.5 . . ?
HF C019 HG 109.5 . . ?
Si2 C01A H01 109.5 . . ?
Si2 C01A HH 109.5 . . ?
Si2 C01A HI 109.5 . . ?
H01 C01A HH 109.5 . . ?
H01 C01A HI 109.5 . . ?
HH C01A HI 109.5 . . ?
Si1 C01B H1 109.5 . . ?
Si1 C01B HJ 109.5 . . ?
Si1 C01B HK 109.5 . . ?
H1 C01B HJ 109.5 . . ?
H1 C01B HK 109.5 . . ?
HJ C01B HK 109.5 . . ?
Si1 C01C H2 109.5 . . ?
Si1 C01C HL 109.5 . . ?
Si1 C01C HM 109.5 . . ?
H2 C01C HL 109.5 . . ?
H2 C01C HM 109.5 . . ?
HL C01C HM 109.5 . . ?
Si4 C01D H3 109.5 . . ?
Si4 C01D HN 109.5 . . ?
Si4 C01D HO 109.5 . . ?
H3 C01D HN 109.5 . . ?
H3 C01D HO 109.5 . . ?
HN C01D HO 109.5 . . ?
C00Y C01E H4 109.5 . . ?
C00Y C01E HP 109.5 . . ?
C00Y C01E HQ 109.5 . . ?
H4 C01E HP 109.5 . . ?
H4 C01E HQ 109.5 . . ?
HP C01E HQ 109.5 . . ?
C00W C01F H5 109.5 . . ?
C00W C01F HR 109.5 . . ?
C00W C01F HS 109.5 . . ?
H5 C01F HR 109.5 . . ?
H5 C01F HS 109.5 . . ?
HR C01F HS 109.5 . . ?
O1 Li1 O2 92.2(3) . . ?
O1 Li1 N2 130.5(3) . . ?
O1 Li1 N1 107.9(3) . . ?
O2 Li1 N2 106.3(3) . . ?
O2 Li1 N1 130.7(3) . . ?
N1 Li1 N2 94.0(3) . . ?

loop_
_geom_bond_atom_site_label_1
_geom_bond_atom_site_label_2
_geom_bond_distance
_geom_bond_site_symmetry_2
_geom_bond_publ_flag
Y1 O1 2.161(2) . ?
Y1 O2 2.163(2) . ?
Y1 N3 2.239(3) . ?
Y1 N4 2.247(3) . ?
Si3 N4 1.723(3) . ?
Si3 C00S 1.866(4) . ?
Si3 C00V 1.870(4) . ?
Si3 C014 1.879(4) . ?
Si2 N3 1.724(3) . ?
Si2 C010 1.877(4) . ?
Si2 C012 1.868(4) . ?
Si2 C01A 1.874(4) . ?
Si4 N4 1.714(3) . ?
Si4 C00R 1.871(4) . ?
Si4 C00X 1.875(4) . ?
Si4 C01D 1.872(4) . ?
Si1 N3 1.709(3) . ?
Si1 C013 1.869(4) . ?
Si1 C01B 1.867(4) . ?
Si1 C01C 1.868(4) . ?
O1 C00D 1.358(4) . ?
O1 Li1 1.931(6) . ?
O2 C00L 1.365(4) . ?
O2 Li1 1.942(6) . ?
N2 C00J 1.494(4) . ?
N2 C00O 1.492(4) . ?
N2 C00Q 1.515(5) . ?
N2 Li1 2.068(7) . ?
N1 C00G 1.479(4) . ?
N1 C00I 1.500(4) . ?
N1 C00Y 1.517(5) . ?
N1 Li1 2.060(6) . ?
C00C C00D 1.402(5) . ?
C00C C00I 1.510(5) . ?
C00C C00K 1.397(5) . ?
C00D C00E 1.403(5) . ?
C00E C00H 1.491(5) . ?
C00E C00N 1.393(5) . ?
C00F C00L 1.412(5) . ?
C00F C00M 1.394(5) . ?
C00F C00O 1.502(5) . ?
C00G H00A 0.9700 . ?
C00G H00B 0.9700 . ?
C00G C00J 1.537(5) . ?
C00H H00C 0.9600 . ?
C00H H00D 0.9600 . ?
C00H H00E 0.9600 . ?
C00I H00F 0.9700 . ?
C00I H00G 0.9700 . ?
C00J H00H 0.9700 . ?
C00J H00I 0.9700 . ?
C00K H00K 0.9300 . ?
C00K C00U 1.377(5) . ?
C00L C00P 1.388(5) . ?
C00M H00M 0.9300 . ?
C00M C00W 1.381(5) . ?
C00N H00N 0.9300 . ?
C00N C00U 1.380(5) . ?
C00O H00J 0.9700 . ?
C00O H00L 0.9700 . ?
C00P C00T 1.394(5) . ?
C00P C015 1.496(5) . ?
C00Q C00Z 1.520(5) . ?
C00Q C011 1.526(5) . ?
C00Q C019 1.541(5) . ?
C00R H00O 0.9600 . ?
C00R H00P 0.9600 . ?
C00R H00Q 0.9600 . ?
C00S H00R 0.9600 . ?
C00S H00S 0.9600 . ?
C00S H00T 0.9600 . ?
C00T H00U 0.9300 . ?
C00T C00W 1.382(6) . ?
C00U C018 1.509(5) . ?
C00V H00V 0.9600 . ?
C00V H00W 0.9600 . ?
C00V H00X 0.9600 . ?
C00W C01F 1.512(5) . ?
C00X H00Y 0.9600 . ?
C00X H 0.9600 . ?
C00X HA 0.9600 . ?
C00Y C016 1.533(5) . ?
C00Y C017 1.516(5) . ?
C00Y C01E 1.534(5) . ?
C00Z H00Z 0.9600 . ?
C00Z HB 0.9600 . ?
C00Z HC 0.9600 . ?
C010 H01A 0.9600 . ?
C010 H01B 0.9600 . ?
C010 H01C 0.9600 . ?
C011 H01D 0.9600 . ?
C011 H01E 0.9600 . ?
C011 H01F 0.9600 . ?
C012 H01G 0.9600 . ?
C012 H01H 0.9600 . ?
C012 H01I 0.9600 . ?
C013 H01J 0.9600 . ?
C013 H01K 0.9600 . ?
C013 H01L 0.9600 . ?
C014 H01M 0.9600 . ?
C014 H01N 0.9600 . ?
C014 H01O 0.9600 . ?
C015 H01P 0.9600 . ?
C015 H01Q 0.9600 . ?
C015 H01R 0.9600 . ?
C016 H01S 0.9600 . ?
C016 H01T 0.9600 . ?
C016 H01U 0.9600 . ?
C017 H01V 0.9600 . ?
C017 H01W 0.9600 . ?
C017 H01X 0.9600 . ?
C018 H01Y 0.9600 . ?
C018 HD 0.9600 . ?
C018 HE 0.9600 . ?
C019 H01Z 0.9600 . ?
C019 HF 0.9600 . ?
C019 HG 0.9600 . ?
C01A H01 0.9600 . ?
C01A HH 0.9600 . ?
C01A HI 0.9600 . ?
C01B H1 0.9600 . ?
C01B HJ 0.9600 . ?
C01B HK 0.9600 . ?
C01C H2 0.9600 . ?
C01C HL 0.9600 . ?
C01C HM 0.9600 . ?
C01D H3 0.9600 . ?
C01D HN 0.9600 . ?
C01D HO 0.9600 . ?
C01E H4 0.9600 . ?
C01E HP 0.9600 . ?
C01E HQ 0.9600 . ?
C01F H5 0.9600 . ?
C01F HR 0.9600 . ?
C01F HS 0.9600 . ?

loop_
_geom_torsion_atom_site_label_1
_geom_torsion_atom_site_label_2
_geom_torsion_atom_site_label_3
_geom_torsion_atom_site_label_4
_geom_torsion
_geom_torsion_site_symmetry_1
_geom_torsion_site_symmetry_2
_geom_torsion_site_symmetry_3
_geom_torsion_site_symmetry_4
_geom_torsion_publ_flag
Y1 O1 C00D C00C -165.3(5) . . . . ?
Y1 O1 C00D C00E 15.4(8) . . . . ?
Y1 O2 C00L C00F -155.3(6) . . . . ?
Y1 O2 C00L C00P 26.3(9) . . . . ?
O1 C00D C00E C00H -2.8(5) . . . . ?
O1 C00D C00E C00N 177.4(3) . . . . ?
O2 C00L C00P C00T 179.1(3) . . . . ?
O2 C00L C00P C015 1.2(5) . . . . ?
N1 C00G C00J N2 -54.8(4) . . . . ?
C00C C00D C00E C00H 177.8(3) . . . . ?
C00C C00D C00E C00N -1.9(5) . . . . ?
C00C C00K C00U C00N -1.5(6) . . . . ?
C00C C00K C00U C018 178.4(4) . . . . ?
C00D C00C C00I N1 -68.1(5) . . . . ?
C00D C00C C00K C00U -0.2(6) . . . . ?
C00D C00E C00N C00U 0.2(5) . . . . ?
C00E C00N C00U C00K 1.4(5) . . . . ?
C00E C00N C00U C018 -178.5(3) . . . . ?
C00F C00L C00P C00T 0.8(5) . . . . ?
C00F C00L C00P C015 -177.1(3) . . . . ?
C00F C00M C00W C00T -0.5(6) . . . . ?
C00F C00M C00W C01F -179.7(4) . . . . ?
C00G N1 C00I C00C -61.7(4) . . . . ?
C00G N1 C00Y C016 168.7(3) . . . . ?
C00G N1 C00Y C017 51.6(4) . . . . ?
C00G N1 C00Y C01E -70.6(4) . . . . ?
C00H C00E C00N C00U -179.5(3) . . . . ?
C00I N1 C00G C00J 140.0(3) . . . . ?
C00I N1 C00Y C016 -67.6(4) . . . . ?
C00I N1 C00Y C017 175.4(3) . . . . ?
C00I N1 C00Y C01E 53.1(4) . . . . ?
C00I C00C C00D O1 6.6(5) . . . . ?
C00I C00C C00D C00E -174.0(3) . . . . ?
C00I C00C C00K C00U 175.9(3) . . . . ?
C00J N2 C00O C00F -62.5(4) . . . . ?
C00J N2 C00Q C00Z 48.7(4) . . . . ?
C00J N2 C00Q C011 166.8(3) . . . . ?
C00J N2 C00Q C019 -72.5(4) . . . . ?
C00K C00C C00D O1 -177.5(3) . . . . ?
C00K C00C C00D C00E 1.9(5) . . . . ?
C00K C00C C00I N1 116.0(4) . . . . ?
C00L C00F C00M C00W 0.6(6) . . . . ?
C00L C00F C00O N2 -66.3(5) . . . . ?
C00L C00P C00T C00W -0.7(6) . . . . ?
C00M C00F C00L O2 -179.1(3) . . . . ?
C00M C00F C00L C00P -0.7(5) . . . . ?
C00M C00F C00O N2 117.5(4) . . . . ?
C00O N2 C00J C00G 140.2(3) . . . . ?
C00O N2 C00Q C00Z 171.7(3) . . . . ?
C00O N2 C00Q C011 -70.2(4) . . . . ?
C00O N2 C00Q C019 50.6(4) . . . . ?
C00O C00F C00L O2 4.6(5) . . . . ?
C00O C00F C00L C00P -177.0(3) . . . . ?
C00O C00F C00M C00W 177.1(3) . . . . ?
C00P C00T C00W C00M 0.5(6) . . . . ?
C00P C00T C00W C01F 179.7(4) . . . . ?
C00Q N2 C00J C00G -96.8(4) . . . . ?
C00Q N2 C00O C00F 172.1(3) . . . . ?
C00R Si4 N4 Y1 -15.1(2) . . . . ?
C00R Si4 N4 Si3 163.12(18) . . . . ?
C00S Si3 N4 Y1 -126.94(18) . . . . ?
C00S Si3 N4 Si4 54.7(2) . . . . ?
C00V Si3 N4 Y1 -6.5(2) . . . . ?
C00V Si3 N4 Si4 175.16(18) . . . . ?
C00X Si4 N4 Y1 106.1(2) . . . . ?
C00X Si4 N4 Si3 -75.6(2) . . . . ?
C00Y N1 C00G C00J -97.4(4) . . . . ?
C00Y N1 C00I C00C 172.7(3) . . . . ?
C010 Si2 N3 Y1 -7.0(2) . . . . ?
C010 Si2 N3 Si1 173.7(2) . . . . ?
C012 Si2 N3 Y1 -127.89(19) . . . . ?
C012 Si2 N3 Si1 52.8(3) . . . . ?
C013 Si1 N3 Y1 103.6(2) . . . . ?
C013 Si1 N3 Si2 -77.2(2) . . . . ?
C014 Si3 N4 Y1 112.01(19) . . . . ?
C014 Si3 N4 Si4 -66.3(2) . . . . ?
C015 C00P C00T C00W 177.3(4) . . . . ?
C01A Si2 N3 Y1 111.3(2) . . . . ?
C01A Si2 N3 Si1 -68.0(3) . . . . ?
C01B Si1 N3 Y1 -15.9(3) . . . . ?
C01B Si1 N3 Si2 163.4(2) . . . . ?
C01C Si1 N3 Y1 -135.9(2) . . . . ?
C01C Si1 N3 Si2 43.3(3) . . . . ?
C01D Si4 N4 Y1 -132.4(2) . . . . ?
C01D Si4 N4 Si3 45.9(3) . . . . ?
Li1 O1 C00D C00C 48.3(4) . . . . ?
Li1 O1 C00D C00E -131.1(3) . . . . ?
Li1 O2 C00L C00F 50.5(4) . . . . ?
Li1 O2 C00L C00P -127.8(4) . . . . ?
Li1 N2 C00J C00G 35.8(4) . . . . ?
Li1 N2 C00O C00F 40.7(4) . . . . ?
Li1 N2 C00Q C00Z -70.6(4) . . . . ?
Li1 N2 C00Q C011 47.5(4) . . . . ?
Li1 N2 C00Q C019 168.3(3) . . . . ?
Li1 N1 C00G C00J 36.4(4) . . . . ?
Li1 N1 C00I C00C 41.8(4) . . . . ?
Li1 N1 C00Y C016 48.2(4) . . . . ?
Li1 N1 C00Y C017 -68.8(4) . . . . ?
Li1 N1 C00Y C01E 168.9(3) . . . . ?

loop_
_smtbx_masks_void_nr
_smtbx_masks_void_average_x
_smtbx_masks_void_average_y
_smtbx_masks_void_average_z
_smtbx_masks_void_volume
_smtbx_masks_void_count_electrons
_smtbx_masks_void_content
1 0.160 0.611 0.633 7.3 0.0 ?
2 0.160 0.889 0.133 7.3 0.0 ?
3 0.500 0.000 0.500 298.0 50.4 '1 Hex'
4 0.500 0.500 1.000 298.0 50.4 '1 Hex'
5 0.840 0.111 0.867 7.3 0.0 ?
6 0.840 0.389 0.367 7.3 0.0 ?
